data_7031029
loop_
_publ_author_name
'G\'omez-Garc\'ia, C J'
'Escriv\`a, E'
'M\'inguez Espallargas, G'
'Borr\'as-Almenar, J J'
'Soto, L.'
'Sancho, A.'
'Garc\'ia-Lozano, J'
'Ram\'irez de Arellano, C'

_publ_section_title
;
 A rare example of nickel(ii) chains based on a heteroscorpionate-like
 ligand with quadruple imidazolyl interactions.
;
_journal_issue 29
_journal_name_full 'Dalton transactions (Cambridge, England : 2003)'
_journal_page_first 11371
_journal_page_last 11375
_journal_paper_doi 10.1039/c4dt01099j
_journal_volume 43
_journal_year 2014
_chemical_formula_sum 'C10 H18 N4 Ni O9'
_chemical_formula_weight 396.99
_chemical_name_systematic
; 
 ? 
;
_space_group_crystal_system monoclinic
_space_group_IT_number 14
_space_group_name_Hall '-P 2yn'
_space_group_name_H-M_alt 'P 1 21/n 1'
_symmetry_space_group_name_Hall '-P 2yn'
_symmetry_space_group_name_H-M 'P 1 21/n 1'
_atom_sites_solution_hydrogens mixed
_atom_sites_solution_primary Patterson
_atom_sites_solution_secondary difmap
_audit_creation_method SHELXL-2014
_cell_angle_alpha 90
_cell_angle_beta 90.169(3)
_cell_angle_gamma 90
_cell_formula_units_Z 4
_cell_length_a 9.4748(3)
_cell_length_b 13.1587(3)
_cell_length_c 12.2363(4)
_cell_measurement_reflns_used 14030
_cell_measurement_temperature 120(2)
_cell_measurement_theta_max 31.9729
_cell_measurement_theta_min 3.1194
_cell_volume 1525.57(8)
_computing_cell_refinement 'CrysAlisPro (Oxford Diff., 2009)'
_computing_data_collection 'CrysAlisPro (Oxford Diff., 2009)'
_computing_data_reduction 'CrysAlisPro (Oxford Diff., 2009)'
_computing_molecular_graphics 'CrystalMaker 2.1.5 (1994-2009)'
_computing_publication_material 'SHELXL-97 (Sheldrick, 1997)'
_computing_structure_refinement 'SHELXL-2014 (Sheldrick, 2014)'
_computing_structure_solution 'SHELXS-97 (Sheldrick, 1990)'
_diffrn_ambient_temperature 120(2)
_diffrn_detector_area_resol_mean 16.0267
_diffrn_measured_fraction_theta_full 0.999
_diffrn_measured_fraction_theta_max 0.951
_diffrn_measurement_device_type 'Oxford Diff., SuperNova-Sapphire'
_diffrn_measurement_method '\w scans'
_diffrn_radiation_type MoK\a
_diffrn_radiation_wavelength 0.71073
_diffrn_reflns_av_R_equivalents 0.0329
_diffrn_reflns_av_unetI/netI 0.0239
_diffrn_reflns_Laue_measured_fraction_full 0.999
_diffrn_reflns_Laue_measured_fraction_max 0.951
_diffrn_reflns_limit_h_max 13
_diffrn_reflns_limit_h_min -13
_diffrn_reflns_limit_k_max 19
_diffrn_reflns_limit_k_min -19
_diffrn_reflns_limit_l_max 18
_diffrn_reflns_limit_l_min -17
_diffrn_reflns_number 30625
_diffrn_reflns_point_group_measured_fraction_full 0.999
_diffrn_reflns_point_group_measured_fraction_max 0.951
_diffrn_reflns_theta_full 30.000
_diffrn_reflns_theta_max 32.045
_diffrn_reflns_theta_min 3.126
_exptl_absorpt_coefficient_mu 1.329
_exptl_absorpt_correction_T_max 1.00000
_exptl_absorpt_correction_T_min 0.92249
_exptl_absorpt_correction_type multi-scan
_exptl_absorpt_process_details
; 
CrysAlisPro, Oxford Diffraction Ltd.,
Version 1.171.33.41 (release 06-05-2009 CrysAlis171 .NET)
(compiled May  6 2009,17:20:42)
Empirical absorption correction using spherical harmonics,
implemented in SCALE3 ABSPACK scaling algorithm.
;
_exptl_crystal_colour 'light blue'
_exptl_crystal_density_diffrn 1.728
_exptl_crystal_density_method 'not measured'
_exptl_crystal_description prism
_exptl_crystal_F_000 824
_exptl_crystal_size_max 0.20
_exptl_crystal_size_mid 0.16
_exptl_crystal_size_min 0.06
_refine_diff_density_max 0.476
_refine_diff_density_min -0.446
_refine_diff_density_rms 0.068
_refine_ls_extinction_method none
_refine_ls_goodness_of_fit_ref 1.055
_refine_ls_hydrogen_treatment refU
_refine_ls_matrix_type full
_refine_ls_number_parameters 265
_refine_ls_number_reflns 5060
_refine_ls_number_restraints 21
_refine_ls_restrained_S_all 1.054
_refine_ls_R_factor_all 0.0322
_refine_ls_R_factor_gt 0.0269
_refine_ls_shift/su_max 0.001
_refine_ls_shift/su_mean 0.000
_refine_ls_structure_factor_coef Fsqd
_refine_ls_weighting_details 'w=1/[\s^2^(Fo^2^)+(0.0274P)^2^+0.8964P] where P=(Fo^2^+2Fc^2^)/3'
_refine_ls_weighting_scheme calc
_refine_ls_wR_factor_gt 0.0632
_refine_ls_wR_factor_ref 0.0670
_reflns_Friedel_coverage 0.000
_reflns_number_gt 4544
_reflns_number_total 5060
_reflns_threshold_expression 'I > 2\s(I)'
_cod_data_source_file c4dt01099j2.cif
_cod_data_source_block NidimalpH6
_cod_depositor_comments 'Adding full bibliography for 7031029.cif.'
_cod_database_code 7031029
_shelx_space_group_comment
; 
The symmetry employed for this shelxl refinement is uniquely defined 
by the following loop, which should always be used as a source of 
symmetry information in preference to the above space-group names. 
They are only intended as comments. 
;
_shelxl_version_number 2014-1

loop_
_space_group_symop_operation_xyz
'x, y, z'
'-x+1/2, y+1/2, -z+1/2'
'-x, -y, -z'
'x-1/2, -y-1/2, z-1/2'

loop_
_atom_site_label
_atom_site_type_symbol
_atom_site_fract_x
_atom_site_fract_y
_atom_site_fract_z
_atom_site_U_iso_or_equiv
_atom_site_adp_type
_atom_site_occupancy
_atom_site_site_symmetry_order
_atom_site_calc_flag
_atom_site_refinement_flags_posn
Ni Ni 0.67848(2) 0.24024(2) 0.49026(2) 0.00997(5) Uani 1 1 d .
O1 O 0.08339(10) 0.30527(7) 0.40060(8) 0.01848(19) Uani 1 1 d .
O2 O 0.08522(9) 0.13757(7) 0.37485(8) 0.01548(17) Uani 1 1 d .
O3 O 0.72430(9) 0.27792(7) 0.65316(7) 0.01341(17) Uani 1 1 d .
O4 O 0.86970(11) 0.15101(8) 0.69979(8) 0.0221(2) Uani 1 1 d .
O5 O 0.53574(10) 0.36800(7) 0.49370(8) 0.01608(18) Uani 1 1 d D
H51 H 0.545(2) 0.4071(15) 0.4413(14) 0.039(6) Uiso 1 1 d D
H52 H 0.539(2) 0.4008(16) 0.5517(13) 0.037(6) Uiso 1 1 d D
O6 O 0.81939(10) 0.34914(7) 0.43705(8) 0.01523(17) Uani 1 1 d D
H61 H 0.9005(15) 0.3300(14) 0.4261(15) 0.025(5) Uiso 1 1 d D
H62 H 0.827(2) 0.3949(13) 0.4810(14) 0.028(5) Uiso 1 1 d D
O7 O 0.83623(9) 0.12531(7) 0.49178(8) 0.01333(17) Uani 1 1 d D
H71 H 0.862(2) 0.1259(16) 0.5563(12) 0.031(5) Uiso 1 1 d D
H72 H 0.9062(18) 0.1314(16) 0.4524(15) 0.035(6) Uiso 1 1 d D
C1 C 0.14303(12) 0.22296(9) 0.37562(10) 0.0115(2) Uani 1 1 d .
C2 C 0.29716(12) 0.23522(9) 0.34044(10) 0.0104(2) Uani 1 1 d .
H2 H 0.3404 0.2899 0.3863 0.011(4) Uiso 1 1 calc R
C3 C 0.79726(12) 0.22821(9) 0.72074(10) 0.0120(2) Uani 1 1 d .
C10 C 0.38816(12) 0.13797(9) 0.35405(10) 0.0106(2) Uani 1 1 d .
H10 H 0.3365 0.0795 0.3203 0.014(4) Uiso 1 1 calc R
N11 N 0.54593(11) 0.11951(8) 0.19200(9) 0.01353(19) Uani 1 1 d .
H11 H 0.4844 0.0865 0.1514 0.030(5) Uiso 1 1 calc R
C12 C 0.52545(12) 0.15179(9) 0.29526(10) 0.0110(2) Uani 1 1 d .
N13 N 0.63816(10) 0.20054(8) 0.33206(8) 0.01188(19) Uani 1 1 d .
C14 C 0.73630(13) 0.19725(10) 0.24821(10) 0.0154(2) Uani 1 1 d .
H14 H 0.8285 0.2256 0.2511 0.024(5) Uiso 1 1 calc R
C15 C 0.68010(13) 0.14732(10) 0.16139(10) 0.0165(2) Uani 1 1 d .
H15 H 0.7244 0.1342 0.0933 0.027(5) Uiso 1 1 calc R
N21 N 0.31479(11) 0.06353(8) 0.53308(9) 0.01289(19) Uani 1 1 d .
H21 H 0.2375 0.0348 0.5076 0.034(5) Uiso 1 1 calc R
C22 C 0.40946(12) 0.11606(9) 0.47373(10) 0.0105(2) Uani 1 1 d .
N23 N 0.51357(10) 0.14957(8) 0.53735(8) 0.01097(18) Uani 1 1 d .
C24 C 0.48190(13) 0.11563(9) 0.64160(10) 0.0134(2) Uani 1 1 d .
H24 H 0.5376 0.1277 0.7049 0.022(4) Uiso 1 1 calc R
C25 C 0.35905(13) 0.06238(9) 0.63950(10) 0.0139(2) Uani 1 1 d .
H25 H 0.3133 0.0308 0.6996 0.025(5) Uiso 1 1 calc R
O8 O 0.16915(10) 0.49934(7) 0.40589(8) 0.01725(18) Uani 1 1 d D
H81 H 0.149(2) 0.4395(12) 0.4036(17) 0.034(6) Uiso 1 1 d D
H82 H 0.2446(18) 0.5066(16) 0.3770(16) 0.033(5) Uiso 1 1 d D
O9 O 0.94450(12) -0.01426(8) 0.81355(9) 0.0235(2) Uani 1 1 d D
H92 H 0.934(3) 0.0415(14) 0.7805(19) 0.050(7) Uiso 1 1 d D
H91 H 0.943(2) -0.0582(15) 0.7647(16) 0.045(7) Uiso 1 1 d D

loop_
_atom_site_aniso_label
_atom_site_aniso_U_11
_atom_site_aniso_U_22
_atom_site_aniso_U_33
_atom_site_aniso_U_23
_atom_site_aniso_U_13
_atom_site_aniso_U_12
Ni 0.00831(7) 0.01173(8) 0.00987(8) -0.00133(5) -0.00012(5) -0.00068(5)
O1 0.0138(4) 0.0152(4) 0.0265(5) -0.0012(4) 0.0048(4) 0.0011(3)
O2 0.0132(4) 0.0154(4) 0.0179(4) -0.0006(3) 0.0020(3) -0.0011(3)
O3 0.0137(4) 0.0147(4) 0.0118(4) -0.0021(3) -0.0019(3) 0.0004(3)
O4 0.0310(5) 0.0221(5) 0.0133(4) -0.0028(4) -0.0020(4) 0.0119(4)
O5 0.0162(4) 0.0159(4) 0.0162(5) -0.0015(3) -0.0017(4) 0.0019(3)
O6 0.0122(4) 0.0151(4) 0.0185(5) -0.0026(3) 0.0017(3) -0.0015(3)
O7 0.0114(4) 0.0158(4) 0.0128(4) -0.0015(3) 0.0003(3) -0.0011(3)
C1 0.0094(5) 0.0167(5) 0.0084(5) 0.0019(4) 0.0000(4) 0.0008(4)
C2 0.0088(5) 0.0120(5) 0.0105(5) -0.0001(4) -0.0003(4) 0.0005(4)
C3 0.0105(5) 0.0144(5) 0.0111(5) -0.0009(4) -0.0001(4) -0.0030(4)
C10 0.0099(5) 0.0121(5) 0.0097(5) 0.0003(4) -0.0007(4) -0.0002(4)
N11 0.0126(4) 0.0176(5) 0.0104(5) -0.0015(4) -0.0011(4) -0.0002(4)
C12 0.0105(5) 0.0125(5) 0.0100(5) 0.0006(4) 0.0000(4) 0.0021(4)
N13 0.0102(4) 0.0144(5) 0.0110(5) -0.0001(4) 0.0012(4) -0.0004(3)
C14 0.0117(5) 0.0215(6) 0.0130(5) 0.0005(4) 0.0027(4) -0.0023(4)
C15 0.0144(5) 0.0240(6) 0.0110(5) -0.0003(4) 0.0027(4) -0.0004(4)
N21 0.0104(4) 0.0147(5) 0.0136(5) 0.0009(4) -0.0009(4) -0.0023(3)
C22 0.0093(5) 0.0114(5) 0.0108(5) 0.0009(4) 0.0003(4) 0.0007(4)
N23 0.0101(4) 0.0124(4) 0.0103(4) 0.0004(3) -0.0006(3) -0.0004(3)
C24 0.0146(5) 0.0149(5) 0.0106(5) 0.0007(4) -0.0009(4) -0.0005(4)
C25 0.0148(5) 0.0147(5) 0.0120(5) 0.0031(4) 0.0009(4) 0.0001(4)
O8 0.0171(4) 0.0136(4) 0.0210(5) -0.0005(4) -0.0003(4) -0.0005(3)
O9 0.0338(6) 0.0195(5) 0.0170(5) 0.0006(4) 0.0001(4) 0.0026(4)

loop_
_atom_type_symbol
_atom_type_description
_atom_type_scat_dispersion_real
_atom_type_scat_dispersion_imag
_atom_type_scat_source
C C 0.0033 0.0016 'International Tables Vol C Tables 4.2.6.8 and 6.1.1.4'
H H 0.0000 0.0000 'International Tables Vol C Tables 4.2.6.8 and 6.1.1.4'
N N 0.0061 0.0033 'International Tables Vol C Tables 4.2.6.8 and 6.1.1.4'
O O 0.0106 0.0060 'International Tables Vol C Tables 4.2.6.8 and 6.1.1.4'
Ni Ni 0.3393 1.1124 'International Tables Vol C Tables 4.2.6.8 and 6.1.1.4'

loop_
_geom_angle_atom_site_label_1
_geom_angle_atom_site_label_2
_geom_angle_atom_site_label_3
_geom_angle
_geom_angle_site_symmetry_1
_geom_angle_site_symmetry_3
N13 Ni N23 88.68(4) . .
N13 Ni O6 89.88(4) . .
N23 Ni O6 170.57(4) . .
N13 Ni O3 178.40(4) . .
N23 Ni O3 91.50(4) . .
O6 Ni O3 90.20(4) . .
N13 Ni O7 87.47(4) . .
N23 Ni O7 96.89(4) . .
O6 Ni O7 92.36(4) . .
O3 Ni O7 90.93(4) . .
N13 Ni O5 95.88(4) . .
N23 Ni O5 88.27(4) . .
O6 Ni O5 82.61(4) . .
O3 Ni O5 85.72(4) . .
O7 Ni O5 173.94(4) . .
C3 O3 Ni 127.78(8) . .
O2 C1 O1 125.29(11) . .
O2 C1 C2 120.69(11) . .
O1 C1 C2 113.97(10) . .
C1 C2 C3 107.64(9) . 4_565
C1 C2 C10 114.38(9) . .
C3 C2 C10 110.95(9) 4_565 .
O4 C3 O3 125.93(12) . .
O4 C3 C2 116.70(11) . 4_666
O3 C3 C2 117.37(11) . 4_666
C12 C10 C22 112.08(9) . .
C12 C10 C2 109.33(9) . .
C22 C10 C2 109.58(9) . .
C12 N11 C15 107.88(10) . .
N13 C12 N11 110.70(10) . .
N13 C12 C10 126.57(11) . .
N11 C12 C10 122.62(10) . .
C12 N13 C14 105.97(10) . .
C12 N13 Ni 126.55(8) . .
C14 N13 Ni 125.86(8) . .
C15 C14 N13 109.38(11) . .
C14 C15 N11 106.05(11) . .
C22 N21 C25 108.44(10) . .
N23 C22 N21 110.40(10) . .
N23 C22 C10 127.08(10) . .
N21 C22 C10 122.35(10) . .
C22 N23 C24 105.65(10) . .
C22 N23 Ni 126.37(8) . .
C24 N23 Ni 127.87(8) . .
C25 C24 N23 109.68(11) . .
C24 C25 N21 105.82(11) . .

loop_
_geom_bond_atom_site_label_1
_geom_bond_atom_site_label_2
_geom_bond_distance
_geom_bond_site_symmetry_2
Ni N13 2.0401(11) .
Ni N23 2.0499(10) .
Ni O6 2.0652(9) .
Ni O3 2.0982(9) .
Ni O7 2.1264(9) .
Ni O5 2.1581(9) .
O1 C1 1.2596(15) .
O2 C1 1.2500(15) .
O3 C3 1.2595(15) .
O4 C3 1.2529(15) .
C1 C2 1.5322(16) .
C2 C3 1.5418(17) 4_565
C2 C10 1.5517(16) .
C3 C2 1.5418(17) 4_666
C10 C12 1.4994(16) .
C10 C22 1.5056(16) .
N11 C12 1.3476(15) .
N11 C15 1.3759(16) .
C12 N13 1.3236(15) .
N13 C14 1.3874(15) .
C14 C15 1.3566(18) .
N21 C22 1.3467(15) .
N21 C25 1.3670(16) .
C22 N23 1.3300(15) .
N23 C24 1.3853(16) .
C24 C25 1.3588(17) .

loop_
_geom_hbond_atom_site_label_D
_geom_hbond_atom_site_label_H
_geom_hbond_atom_site_label_A
_geom_hbond_distance_DH
_geom_hbond_distance_HA
_geom_hbond_distance_DA
_geom_hbond_angle_DHA
_geom_hbond_site_symmetry_A
N11 H11 O8 0.88 1.98 2.8414(14) 166.2 2_545
N21 H21 O2 0.88 2.56 3.0666(14) 117.7 .
N21 H21 O7 0.88 2.22 2.8830(14) 131.9 3_656
O5 H51 O9 0.827(14) 2.311(17) 3.0493(15) 149(2) 4_565
O5 H52 O9 0.831(14) 1.998(14) 2.8276(15) 177(2) 2_656
O6 H61 O1 0.820(13) 1.791(13) 2.6067(13) 173(2) 1_655
O6 H62 O8 0.811(14) 1.963(14) 2.7713(14) 175(2) 3_666
O7 H71 O4 0.825(14) 1.788(14) 2.5862(14) 162(2) .
O7 H72 O2 0.825(14) 1.948(14) 2.7675(13) 172(2) 1_655
O8 H81 O1 0.810(15) 1.874(15) 2.6806(13) 174(2) .
O8 H82 O9 0.804(15) 2.052(15) 2.8528(15) 174(2) 4_565
O9 H92 O4 0.843(16) 1.850(17) 2.6765(15) 166(2) .
O9 H91 O2 0.831(16) 2.020(16) 2.8326(14) 166(2) 3_656
